data_1100950
loop_
_publ_author_name
'Rajesh Koner'
'Hsin-Huang Lin'
'Ho-Hsiang Wei'
'Sasankasekhar Mohanta'

_publ_section_title
;

Syntheses, Structures, and Magnetic Properties of Diphenoxo-Bridged

MIILnIII Complexes Derived from N,N'-Ethylenebis(3-ethoxysalicylaldiimine)

(M = Cu or Ni; Ln = Ce-Yb): Observation of Surprisingly Strong Exchange

Interactions

;
_journal_name_full 'Inorganic Chemistry'
_journal_page_first 3524
_journal_page_last 3536
_journal_paper_doi 10.1021/ic048196h
_journal_volume 44
_journal_year 2005
_chemical_formula_sum 'C20 H22 Cu Dy N5 O13'
_chemical_formula_weight 766.47
_chemical_name_systematic
; 

 ? 

;
_space_group_IT_number 19
_symmetry_cell_setting orthorhombic
_symmetry_space_group_name_Hall 'P 2ac 2ab'
_symmetry_space_group_name_H-M 'P 21 21 21'
_atom_sites_solution_hydrogens geom
_atom_sites_solution_primary direct
_atom_sites_solution_secondary difmap
_audit_creation_method SHELXL-97
_cell_angle_alpha 90.00
_cell_angle_beta 90.00
_cell_angle_gamma 90.00
_cell_formula_units_Z 4
_cell_length_a 8.5870(3)
_cell_length_b 13.7580(5)
_cell_length_c 21.1665(7)
_cell_measurement_reflns_used 6084
_cell_measurement_temperature 295(2)
_cell_measurement_theta_max 27.50
_cell_measurement_theta_min 1.77
_cell_volume 2500.61(15)
_computing_cell_refinement 'Bruker SAINT'
_computing_data_collection 'Bruker SMART'
_computing_data_reduction 'Bruker SAINT'
_computing_molecular_graphics 'Bruker SHELXTL'
_computing_publication_material 'Bruker SHELXTL'
_computing_structure_refinement 'SHELXL-97 (Sheldrick, 1997)'
_computing_structure_solution 'SHELXS-97 (Sheldrick, 1990)'
_diffrn_ambient_temperature 295(2)
_diffrn_measured_fraction_theta_full 1.000
_diffrn_measured_fraction_theta_max 1.000
_diffrn_measurement_device_type 'CCD area detector'
_diffrn_measurement_method 'phi and omega scans'
_diffrn_radiation_monochromator graphite
_diffrn_radiation_source 'fine-focus sealed tube'
_diffrn_radiation_type MoK\a
_diffrn_radiation_wavelength 0.71073
_diffrn_reflns_av_R_equivalents 0.0365
_diffrn_reflns_av_sigmaI/netI 0.0277
_diffrn_reflns_limit_h_max 11
_diffrn_reflns_limit_h_min -11
_diffrn_reflns_limit_k_max 17
_diffrn_reflns_limit_k_min -17
_diffrn_reflns_limit_l_max 27
_diffrn_reflns_limit_l_min -21
_diffrn_reflns_number 22294
_diffrn_reflns_theta_full 27.50
_diffrn_reflns_theta_max 27.50
_diffrn_reflns_theta_min 1.77
_diffrn_standards_decay_% 0
_exptl_absorpt_coefficient_mu 3.894
_exptl_absorpt_correction_T_max 0.4915
_exptl_absorpt_correction_T_min 0.2996
_exptl_absorpt_correction_type multi-scan
_exptl_crystal_colour orange
_exptl_crystal_density_diffrn 2.036
_exptl_crystal_density_meas ?
_exptl_crystal_density_method 'not measured'
_exptl_crystal_description plate
_exptl_crystal_F_000 1504
_exptl_crystal_size_max 0.55
_exptl_crystal_size_mid 0.35
_exptl_crystal_size_min 0.08
_refine_diff_density_max 0.529
_refine_diff_density_min -0.568
_refine_diff_density_rms 0.066
_refine_ls_abs_structure_details 'Flack H D (1983), Acta Cryst. A39, 876-881'
_refine_ls_abs_structure_Flack -0.002(8)
_refine_ls_extinction_coef 0.00012(6)
_refine_ls_extinction_expression Fc^*^=kFc[1+0.001xFc^2^\l^3^/sin(2\q)]^-1/4^
_refine_ls_extinction_method SHELXL
_refine_ls_goodness_of_fit_ref 1.025
_refine_ls_hydrogen_treatment mixed
_refine_ls_matrix_type full
_refine_ls_number_parameters 362
_refine_ls_number_reflns 5739
_refine_ls_number_restraints 0
_refine_ls_restrained_S_all 1.025
_refine_ls_R_factor_all 0.0264
_refine_ls_R_factor_gt 0.0205
_refine_ls_shift/su_max 0.002
_refine_ls_shift/su_mean 0.000
_refine_ls_structure_factor_coef Fsqd
_refine_ls_weighting_details 'calc w=1/[\s^2^(Fo^2^)+(0.0220P)^2^+0.0000P] where P=(Fo^2^+2Fc^2^)/3'
_refine_ls_weighting_scheme calc
_refine_ls_wR_factor_gt 0.0441
_refine_ls_wR_factor_ref 0.0452
_reflns_number_gt 5040
_reflns_number_total 5739
_reflns_threshold_expression >2sigma(I)
_cod_data_source_file ic048196hsi20050224_082436_05.cif
_cod_data_source_block CuDy
_cod_depositor_comments
;
The following automatic conversions were performed:
'_symmetry_cell_setting' value 'Orthorhombic' changed to 'orthorhombic'
according to '/home/saulius/struct/CIF-dictionaries/cif_core.dic'
dictionary named 'cif_core.dic' version 2.4.1 from 2010-06-29.

Automatic conversion script
Id: cif_fix_enum 1527 2010-12-29 10:47:43Z saulius 

The following automatic conversions were performed:

'_exptl_crystal_density_meas' value 'not_measured' was changed to '?'
- the value is perceived as not measured.

Automatic conversion script
Id: cif_fix_values 3008 2015-01-20 13:52:24Z robertas 
;
_cod_database_code 1100950

loop_
_symmetry_equiv_pos_as_xyz
'x, y, z'
'-x+1/2, -y, z+1/2'
'-x, y+1/2, -z+1/2'
'x+1/2, -y+1/2, -z'

loop_
_atom_site_label
_atom_site_type_symbol
_atom_site_fract_x
_atom_site_fract_y
_atom_site_fract_z
_atom_site_U_iso_or_equiv
_atom_site_adp_type
_atom_site_occupancy
_atom_site_symmetry_multiplicity
_atom_site_calc_flag
_atom_site_refinement_flags
_atom_site_disorder_assembly
_atom_site_disorder_group
Dy Dy 0.260295(13) 0.498402(11) 0.900252(6) 0.02929(4) Uani 1 1 d . . .
Cu Cu -0.06242(4) 0.55644(3) 0.81672(2) 0.03509(10) Uani 1 1 d . . .
O3 O 0.1650(2) 0.32448(14) 0.92353(11) 0.0340(5) Uani 1 1 d . . .
O1 O 0.0447(2) 0.44342(15) 0.84483(10) 0.0332(5) Uani 1 1 d . . .
O2 O 0.0933(3) 0.62358(15) 0.86313(11) 0.0378(6) Uani 1 1 d . . .
O4 O 0.3207(2) 0.68166(15) 0.92990(11) 0.0373(5) Uani 1 1 d . . .
O10 O 0.2860(3) 0.4929(2) 1.01416(11) 0.0491(6) Uani 1 1 d . . .
O9 O 0.0570(3) 0.52516(18) 0.98102(12) 0.0533(7) Uani 1 1 d . . .
O8 O 0.0946(4) 0.5044(2) 1.08132(13) 0.0717(8) Uani 1 1 d . . .
O13 O 0.3617(3) 0.38942(17) 0.81756(13) 0.0457(6) Uani 1 1 d . . .
O12 O 0.3187(3) 0.5357(2) 0.78733(12) 0.0492(7) Uani 1 1 d . . .
O11 O 0.3992(4) 0.4292(3) 0.71906(14) 0.0763(10) Uani 1 1 d . . .
O6 O 0.5358(3) 0.53629(17) 0.88649(13) 0.0488(6) Uani 1 1 d . . .
O7 O 0.5010(3) 0.4078(2) 0.94144(14) 0.0606(8) Uani 1 1 d . . .
O5 O 0.7347(3) 0.4597(3) 0.92359(15) 0.0816(9) Uani 1 1 d . . .
N1 N -0.1992(3) 0.48620(19) 0.76176(13) 0.0366(6) Uani 1 1 d . . .
N2 N -0.1733(3) 0.6703(2) 0.79153(14) 0.0368(7) Uani 1 1 d . . .
N4 N 0.1433(3) 0.5077(2) 1.02757(15) 0.0456(7) Uani 1 1 d . . .
N5 N 0.3607(3) 0.4499(3) 0.77360(17) 0.0468(8) Uani 1 1 d . . .
N3 N 0.5953(3) 0.4677(2) 0.91775(15) 0.0447(8) Uani 1 1 d . . .
C18 C 0.3519(4) 0.1907(3) 0.9410(2) 0.0545(11) Uani 1 1 d . . .
H18A H 0.3954 0.1498 0.9733 0.082 Uiso 1 1 calc R . .
H18B H 0.4337 0.2269 0.9210 0.082 Uiso 1 1 calc R . .
H18C H 0.3002 0.1511 0.9101 0.082 Uiso 1 1 calc R . .
C17 C 0.2361(4) 0.2602(2) 0.97036(15) 0.0412(8) Uani 1 1 d . . .
H17A H 0.1550 0.2232 0.9913 0.049 Uiso 1 1 calc R . .
H17B H 0.2885 0.2992 1.0021 0.049 Uiso 1 1 calc R . .
C2 C 0.0454(4) 0.2872(2) 0.88667(16) 0.0307(7) Uani 1 1 d . . .
C3 C -0.0146(4) 0.1936(2) 0.89059(19) 0.0397(8) Uani 1 1 d . . .
H3A H 0.0258 0.1494 0.9195 0.048 Uiso 1 1 calc R . .
C4 C -0.1368(4) 0.1665(3) 0.85032(19) 0.0492(10) Uani 1 1 d . . .
H4A H -0.1764 0.1036 0.8523 0.059 Uiso 1 1 calc R . .
C5 C -0.1982(4) 0.2308(2) 0.8084(2) 0.0444(9) Uani 1 1 d . . .
H5A H -0.2774 0.2107 0.7814 0.053 Uiso 1 1 calc R . .
C6 C -0.1438(4) 0.3277(2) 0.80505(17) 0.0355(8) Uani 1 1 d . . .
C1 C -0.0176(3) 0.3549(2) 0.84401(15) 0.0288(7) Uani 1 1 d . . .
C7 C -0.2209(3) 0.3949(2) 0.76259(16) 0.0370(7) Uani 1 1 d . . .
H7A H -0.2916 0.3692 0.7338 0.044 Uiso 1 1 calc R . .
C8 C -0.2760(4) 0.5526(3) 0.71713(16) 0.0437(8) Uani 1 1 d . . .
H8A H -0.3717 0.5238 0.7016 0.052 Uiso 1 1 calc R . .
H8B H -0.2083 0.5653 0.6814 0.052 Uiso 1 1 calc R . .
C9 C -0.3113(4) 0.6473(3) 0.75228(19) 0.0438(9) Uani 1 1 d . . .
H9A H -0.3310 0.6993 0.7224 0.053 Uiso 1 1 calc R . .
H9B H -0.4027 0.6394 0.7788 0.053 Uiso 1 1 calc R . .
C10 C -0.1432(4) 0.7570(2) 0.80943(18) 0.0371(8) Uani 1 1 d . . .
H10A H -0.2085 0.8062 0.7951 0.044 Uiso 1 1 calc R . .
C11 C -0.0141(4) 0.7848(2) 0.85063(17) 0.0355(8) Uani 1 1 d . . .
C12 C -0.0012(4) 0.8841(2) 0.86727(18) 0.0445(9) Uani 1 1 d . . .
H12A H -0.0752 0.9282 0.8529 0.053 Uiso 1 1 calc R . .
C13 C 0.1184(4) 0.9156(2) 0.90406(19) 0.0487(9) Uani 1 1 d . . .
H13A H 0.1243 0.9809 0.9152 0.058 Uiso 1 1 calc R . .
C14 C 0.2323(4) 0.8512(2) 0.92534(17) 0.0423(8) Uani 1 1 d . . .
H14A H 0.3152 0.8736 0.9495 0.051 Uiso 1 1 calc R . .
C15 C 0.2210(4) 0.7543(2) 0.91034(15) 0.0327(7) Uani 1 1 d . . .
C16 C 0.0953(4) 0.7190(2) 0.87351(16) 0.0315(8) Uani 1 1 d . . .
C19 C 0.4566(4) 0.7122(3) 0.96567(17) 0.0433(9) Uani 1 1 d . . .
H19A H 0.4986 0.6567 0.9883 0.052 Uiso 1 1 calc R . .
H19B H 0.4255 0.7604 0.9966 0.052 Uiso 1 1 calc R . .
C20 C 0.5809(5) 0.7542(3) 0.9242(2) 0.0571(11) Uani 1 1 d . . .
H20A H 0.6684 0.7731 0.9496 0.086 Uiso 1 1 calc R . .
H20B H 0.5407 0.8101 0.9025 0.086 Uiso 1 1 calc R . .
H20C H 0.6133 0.7064 0.8939 0.086 Uiso 1 1 calc R . .

loop_
_atom_site_aniso_label
_atom_site_aniso_U_11
_atom_site_aniso_U_22
_atom_site_aniso_U_33
_atom_site_aniso_U_23
_atom_site_aniso_U_13
_atom_site_aniso_U_12
Dy 0.02809(6) 0.02553(6) 0.03426(7) 0.00209(7) -0.00386(6) 0.00071(8)
Cu 0.03439(19) 0.02681(18) 0.0441(2) 0.00394(18) -0.01088(19) 0.00153(15)
O3 0.0383(12) 0.0254(11) 0.0384(14) 0.0069(10) -0.0059(10) 0.0012(9)
O1 0.0309(11) 0.0242(10) 0.0445(13) 0.0062(10) -0.0077(10) -0.0009(9)
O2 0.0386(13) 0.0222(10) 0.0528(16) 0.0005(10) -0.0124(11) 0.0021(9)
O4 0.0346(12) 0.0302(12) 0.0470(15) -0.0007(10) -0.0069(10) -0.0020(9)
O10 0.0486(12) 0.0539(15) 0.0447(14) 0.0001(13) -0.0065(10) 0.0056(15)
O9 0.0444(13) 0.068(2) 0.0476(15) -0.0013(13) -0.0031(12) 0.0053(12)
O8 0.103(2) 0.0682(18) 0.0438(16) 0.0009(17) 0.0208(15) 0.022(2)
O13 0.0490(14) 0.0393(13) 0.0487(16) -0.0033(13) 0.0048(13) -0.0018(10)
O12 0.0501(16) 0.0526(16) 0.0450(16) 0.0133(12) -0.0041(13) -0.0051(12)
O11 0.081(2) 0.108(3) 0.0403(17) -0.0206(17) 0.0165(15) -0.0423(19)
O6 0.0373(13) 0.0429(13) 0.0664(18) 0.0021(12) -0.0084(13) 0.0011(10)
O7 0.0496(16) 0.074(2) 0.0588(19) 0.0246(16) -0.0017(14) 0.0167(14)
O5 0.0332(14) 0.123(3) 0.089(2) -0.006(2) -0.0086(14) 0.0188(15)
N1 0.0343(11) 0.0398(16) 0.0357(15) 0.0050(13) -0.0049(11) -0.0030(11)
N2 0.0322(15) 0.0360(15) 0.0422(19) 0.0102(13) -0.0012(13) 0.0054(12)
N4 0.0647(18) 0.0301(15) 0.0418(18) -0.0008(17) 0.0023(14) 0.0029(17)
N5 0.0332(16) 0.057(2) 0.050(2) -0.0060(19) -0.0017(14) -0.0169(15)
N3 0.0337(15) 0.058(2) 0.0426(18) -0.0089(14) -0.0028(14) 0.0087(13)
C18 0.055(2) 0.036(2) 0.072(3) -0.0025(19) -0.018(2) 0.0106(16)
C17 0.056(2) 0.0328(16) 0.0351(19) 0.0090(13) -0.0096(18) 0.0012(16)
C2 0.0300(16) 0.0274(15) 0.035(2) -0.0014(13) 0.0041(15) 0.0019(12)
C3 0.0385(17) 0.0277(16) 0.053(2) 0.0065(16) 0.0043(18) -0.0006(12)
C4 0.050(2) 0.0263(17) 0.071(3) 0.0023(18) -0.0023(19) -0.0120(15)
C5 0.0394(19) 0.0341(17) 0.060(3) -0.0054(17) -0.0063(19) -0.0102(14)
C6 0.0351(18) 0.0328(17) 0.039(2) 0.0007(15) 0.0003(16) -0.0042(13)
C1 0.0275(15) 0.0261(15) 0.0327(18) 0.0000(12) 0.0041(13) 0.0005(11)
C7 0.0295(16) 0.0436(18) 0.0379(19) -0.0015(15) -0.0001(15) -0.0067(14)
C8 0.0395(18) 0.0467(19) 0.045(2) 0.0138(16) -0.0101(16) -0.0037(16)
C9 0.0351(17) 0.049(2) 0.048(2) 0.0131(17) -0.0103(17) 0.0044(14)
C10 0.0366(19) 0.0346(18) 0.040(2) 0.0114(16) 0.0052(17) 0.0109(14)
C11 0.0387(18) 0.0291(16) 0.039(2) 0.0072(14) 0.0072(15) 0.0055(13)
C12 0.057(2) 0.0250(16) 0.051(2) 0.0031(15) 0.0041(18) 0.0114(15)
C13 0.067(2) 0.0232(16) 0.056(3) -0.0047(16) 0.014(2) -0.0016(14)
C14 0.051(2) 0.0319(16) 0.044(2) -0.0038(14) 0.0038(18) -0.0051(15)
C15 0.0370(16) 0.0274(14) 0.0337(18) 0.0028(12) 0.0050(14) -0.0015(12)
C16 0.0391(19) 0.0235(15) 0.0321(19) 0.0025(13) 0.0032(15) 0.0001(12)
C19 0.0375(18) 0.0443(19) 0.048(2) -0.0055(16) -0.0097(17) -0.0061(15)
C20 0.050(2) 0.049(2) 0.072(3) -0.008(2) 0.002(2) -0.0135(18)

loop_
_atom_type_symbol
_atom_type_description
_atom_type_scat_dispersion_real
_atom_type_scat_dispersion_imag
_atom_type_scat_source
C C 0.0033 0.0016 'International Tables Vol C Tables 4.2.6.8 and 6.1.1.4'
H H 0.0000 0.0000 'International Tables Vol C Tables 4.2.6.8 and 6.1.1.4'
N N 0.0061 0.0033 'International Tables Vol C Tables 4.2.6.8 and 6.1.1.4'
O O 0.0106 0.0060 'International Tables Vol C Tables 4.2.6.8 and 6.1.1.4'
Cu Cu 0.3201 1.2651 'International Tables Vol C Tables 4.2.6.8 and 6.1.1.4'
Dy Dy -0.1892 4.4098 'International Tables Vol C Tables 4.2.6.8 and 6.1.1.4'

loop_
_geom_angle_atom_site_label_1
_geom_angle_atom_site_label_2
_geom_angle_atom_site_label_3
_geom_angle
_geom_angle_site_symmetry_1
_geom_angle_site_symmetry_3
_geom_angle_publ_flag
O1 Dy O2 65.61(7) . . ?
O1 Dy O10 124.48(8) . . ?
O2 Dy O10 114.01(9) . . ?
O1 Dy O6 141.58(8) . . ?
O2 Dy O6 113.02(8) . . ?
O10 Dy O6 92.13(9) . . ?
O1 Dy O13 73.99(8) . . ?
O2 Dy O13 114.82(8) . . ?
O10 Dy O13 130.99(9) . . ?
O6 Dy O13 72.69(8) . . ?
O1 Dy O9 80.47(8) . . ?
O2 Dy O9 72.20(8) . . ?
O10 Dy O9 51.71(8) . . ?
O6 Dy O9 137.38(9) . . ?
O13 Dy O9 146.29(8) . . ?
O1 Dy O12 75.10(8) . . ?
O2 Dy O12 69.84(9) . . ?
O10 Dy O12 160.30(9) . . ?
O6 Dy O12 69.32(9) . . ?
O13 Dy O12 51.21(9) . . ?
O9 Dy O12 140.72(9) . . ?
O1 Dy O7 131.04(9) . . ?
O2 Dy O7 161.97(8) . . ?
O10 Dy O7 64.75(9) . . ?
O6 Dy O7 50.45(8) . . ?
O13 Dy O7 70.19(9) . . ?
O9 Dy O7 113.98(8) . . ?
O12 Dy O7 105.26(9) . . ?
O1 Dy O3 62.63(7) . . ?
O2 Dy O3 123.04(7) . . ?
O10 Dy O3 79.02(8) . . ?
O6 Dy O3 121.94(7) . . ?
O13 Dy O3 71.51(8) . . ?
O9 Dy O3 77.39(8) . . ?
O12 Dy O3 115.96(8) . . ?
O7 Dy O3 74.91(8) . . ?
O1 Dy O4 125.91(7) . . ?
O2 Dy O4 60.42(7) . . ?
O10 Dy O4 77.07(9) . . ?
O6 Dy O4 68.61(7) . . ?
O13 Dy O4 132.71(8) . . ?
O9 Dy O4 80.36(8) . . ?
O12 Dy O4 89.54(8) . . ?
O7 Dy O4 102.95(8) . . ?
O3 Dy O4 154.25(8) . . ?
O1 Dy N4 102.10(8) . . ?
O2 Dy N4 93.84(9) . . ?
O11 Dy N5 26.02(8) . . ?
O6 Dy N4 116.14(9) . . ?
O13 Dy N4 144.62(9) . . ?
O9 Dy N4 25.75(8) . . ?
O12 Dy N4 163.26(9) . . ?
O7 Dy N4 89.11(9) . . ?
O3 Dy N4 75.60(9) . . ?
O4 Dy N4 78.72(9) . . ?
O1 Dy N5 72.18(8) . . ?
O2 Dy N5 92.33(9) . . ?
O10 Dy N5 152.58(10) . . ?
O6 Dy N5 69.50(8) . . ?
O13 Dy N5 25.34(9) . . ?
O9 Dy N5 152.34(8) . . ?
O12 Dy N5 25.88(9) . . ?
O7 Dy N5 87.86(10) . . ?
O3 Dy N5 93.30(9) . . ?
O4 Dy N5 112.37(9) . . ?
N3 Dy N5 168.90(10) . . ?
O2 Cu O1 83.99(9) . . ?
O2 Cu N2 95.55(11) . . ?
O1 Cu N2 177.88(12) . . ?
O2 Cu N1 172.57(11) . . ?
O1 Cu N1 94.25(10) . . ?
N2 Cu N1 86.47(12) . . ?
O2 Cu Dy 42.91(6) . . ?
O1 Cu Dy 41.18(6) . . ?
N2 Cu Dy 138.45(9) . . ?
N1 Cu Dy 134.49(8) . . ?
C2 O3 C17 117.8(2) . . ?
C2 O3 Dy 118.08(17) . . ?
C17 O3 Dy 124.01(18) . . ?
C1 O1 Cu 123.35(18) . . ?
C1 O1 Dy 128.78(18) . . ?
Cu O1 Dy 106.12(9) . . ?
C16 O2 Cu 125.0(2) . . ?
C16 O2 Dy 130.8(2) . . ?
Cu O2 Dy 104.10(9) . . ?
C15 O4 C19 116.5(2) . . ?
C15 O4 Dy 119.77(18) . . ?
C19 O4 Dy 123.75(18) . . ?
N4 O10 Dy 97.43(18) . . ?
N4 O9 Dy 95.56(19) . . ?
N5 O13 Dy 97.0(2) . . ?
N5 O12 Dy 94.9(2) . . ?
N3 O6 Dy 99.82(19) . . ?
N3 O7 Dy 93.71(19) . . ?
C7 N1 C8 123.9(3) . . ?
C7 N1 Cu 125.5(2) . . ?
C8 N1 Cu 110.6(2) . . ?
C10 N2 C9 121.9(3) . . ?
C10 N2 Cu 125.6(3) . . ?
C9 N2 Cu 112.3(2) . . ?
O8 N4 O9 122.6(3) . . ?
O8 N4 O10 122.3(3) . . ?
O9 N4 O10 115.1(3) . . ?
O8 N4 Dy 175.3(3) . . ?
O9 N4 Dy 58.69(17) . . ?
O10 N4 Dy 56.55(16) . . ?
O11 N5 O13 122.8(4) . . ?
O11 N5 O12 120.3(4) . . ?
O13 N5 O12 116.8(3) . . ?
O11 N5 Dy 178.2(3) . . ?
O13 N5 Dy 57.68(18) . . ?
O12 N5 Dy 59.22(18) . . ?
O5 N3 O7 122.4(4) . . ?
O5 N3 O6 121.6(4) . . ?
O7 N3 O6 116.0(3) . . ?
O5 N3 Dy 176.7(3) . . ?
O7 N3 Dy 60.89(16) . . ?
O6 N3 Dy 55.11(15) . . ?
O3 C17 C18 112.2(3) . . ?
O3 C2 C3 125.7(3) . . ?
O3 C2 C1 113.7(3) . . ?
C3 C2 C1 120.6(3) . . ?
C2 C3 C4 119.2(3) . . ?
C5 C4 C3 120.9(3) . . ?
C4 C5 C6 121.2(3) . . ?
C1 C6 C5 118.3(3) . . ?
C1 C6 C7 123.0(3) . . ?
C5 C6 C7 118.7(3) . . ?
O1 C1 C2 116.3(3) . . ?
O1 C1 C6 123.9(3) . . ?
C2 C1 C6 119.7(3) . . ?
N1 C7 C6 124.9(3) . . ?
N1 C8 C9 107.8(3) . . ?
N2 C9 C8 107.2(3) . . ?
N2 C10 C11 125.1(3) . . ?
C16 C11 C12 119.3(3) . . ?
C16 C11 C10 123.3(3) . . ?
C12 C11 C10 117.4(3) . . ?
C13 C12 C11 120.6(3) . . ?
C12 C13 C14 120.8(3) . . ?
C15 C14 C13 119.5(3) . . ?
C14 C15 O4 126.1(3) . . ?
C14 C15 C16 120.9(3) . . ?
O4 C15 C16 113.0(2) . . ?
O2 C16 C11 125.1(3) . . ?
O2 C16 C15 116.0(3) . . ?
C11 C16 C15 118.9(3) . . ?
O4 C19 C20 112.2(3) . . ?

loop_
_geom_bond_atom_site_label_1
_geom_bond_atom_site_label_2
_geom_bond_distance
_geom_bond_site_symmetry_2
_geom_bond_publ_flag
Dy O1 2.318(2) . ?
Dy O2 2.375(2) . ?
Dy O10 2.422(2) . ?
Dy O6 2.440(2) . ?
Dy O13 2.464(2) . ?
Dy O9 2.471(2) . ?
Dy O12 2.496(3) . ?
Dy O7 2.566(2) . ?
Dy O3 2.576(2) . ?
Dy O4 2.649(2) . ?
Dy N4 2.879(3) . ?
Dy N5 2.894(4) . ?
Cu O2 1.899(2) . ?
Cu O1 1.902(2) . ?
Cu N2 1.909(3) . ?
Cu N1 1.915(3) . ?
O3 C2 1.388(4) . ?
O3 C17 1.462(3) . ?
O1 C1 1.331(3) . ?
O2 C16 1.331(3) . ?
O4 C15 1.379(4) . ?
O4 C19 1.454(4) . ?
O10 N4 1.273(4) . ?
O9 N4 1.256(4) . ?
O8 N4 1.213(4) . ?
O13 N5 1.248(4) . ?
O12 N5 1.268(4) . ?
O11 N5 1.234(4) . ?
O6 N3 1.260(4) . ?
O7 N3 1.260(4) . ?
O5 N3 1.208(3) . ?
N1 C7 1.271(4) . ?
N1 C8 1.470(4) . ?
N2 C10 1.278(4) . ?
N2 C9 1.482(4) . ?
C18 C17 1.513(5) . ?
C2 C3 1.390(4) . ?
C2 C1 1.405(4) . ?
C3 C4 1.402(5) . ?
C4 C5 1.360(5) . ?
C5 C6 1.415(4) . ?
C6 C1 1.412(4) . ?
C6 C7 1.449(5) . ?
C8 C9 1.530(5) . ?
C10 C11 1.462(5) . ?
C11 C16 1.392(4) . ?
C11 C12 1.414(4) . ?
C12 C13 1.360(5) . ?
C13 C14 1.394(5) . ?
C14 C15 1.374(4) . ?
C15 C16 1.417(4) . ?
C19 C20 1.498(5) . ?
